data_4066975
loop_
_publ_author_name
'Wu, Jianguo'
'Green, Jennifer C.'
'Hazari, Nilay'
'Hruszkewycz, Damian P.'
'Incarvito, Christopher D.'
'Schmeier, Timothy J.'

_publ_section_title
;
 The Reaction of Carbon Dioxide with Palladium Allyl Bonds.
;
_journal_issue 23
_journal_name_full Organometallics
_journal_page_first 6369
_journal_page_last 6376
_journal_paper_doi 10.1021/om1007456
_journal_volume 29
_journal_year 2010
_chemical_formula_moiety 'C38 H54 Cl4 N2 O2 Pd '
_chemical_formula_sum 'C38 H54 Cl4 N2 O2 Pd'
_chemical_formula_weight 819.07
_space_group_IT_number 14
_symmetry_cell_setting monoclinic
_symmetry_Int_Tables_number 14
_symmetry_space_group_name_Hall '-P 2ybc'
_symmetry_space_group_name_H-M 'P 1 21/c 1'
_cell_angle_alpha 90.0000
_cell_angle_beta 98.961(2)
_cell_angle_gamma 90.0000
_cell_formula_units_Z 4
_cell_length_a 18.6604(18)
_cell_length_b 12.5634(12)
_cell_length_c 17.8121(17)
_cell_measurement_reflns_used 30944
_cell_measurement_temperature 223.1
_cell_measurement_theta_max 27.7
_cell_measurement_theta_min 3.1
_cell_volume 4124.9(7)
_computing_cell_refinement PROCESS-AUTO
_computing_data_collection PROCESS-AUTO
_computing_data_reduction CrystalStructure
_computing_publication_material 'CrystalStructure 3.8'
_computing_structure_refinement SHELXL
_computing_structure_solution SHELXS97
_diffrn_detector_area_resol_mean 6.85
_diffrn_measured_fraction_theta_full 0.998
_diffrn_measured_fraction_theta_max 0.998
_diffrn_measurement_device_type 'Rigaku SCXmini'
_diffrn_measurement_method \w
_diffrn_radiation_type 'Mo K\a'
_diffrn_radiation_wavelength 0.71075
_diffrn_reflns_av_R_equivalents 0.088
_diffrn_reflns_limit_h_max 24
_diffrn_reflns_limit_h_min -24
_diffrn_reflns_limit_k_max 16
_diffrn_reflns_limit_k_min -16
_diffrn_reflns_limit_l_max 23
_diffrn_reflns_limit_l_min -23
_diffrn_reflns_number 41531
_diffrn_reflns_theta_full 27.48
_diffrn_reflns_theta_max 27.48
_exptl_absorpt_coefficient_mu 0.741
_exptl_absorpt_correction_T_max 0.942
_exptl_absorpt_correction_T_min 0.797
_exptl_absorpt_correction_type multi-scan
_exptl_absorpt_process_details 'Jacobson, R. (1998) Private communication'
_exptl_crystal_colour colorless
_exptl_crystal_density_diffrn 1.319
_exptl_crystal_density_method 'not measured'
_exptl_crystal_description plate
_exptl_crystal_F_000 1704.00
_exptl_crystal_size_max 0.36
_exptl_crystal_size_mid 0.10
_exptl_crystal_size_min 0.08
_refine_diff_density_max 0.50
_refine_diff_density_min -0.58
_refine_ls_extinction_method none
_refine_ls_goodness_of_fit_ref 1.043
_refine_ls_hydrogen_treatment refall
_refine_ls_number_parameters 441
_refine_ls_number_reflns 9441
_refine_ls_R_factor_gt 0.0648
_refine_ls_shift/su_max 0.0000
_refine_ls_structure_factor_coef Fsqd
_refine_ls_weighting_details 'w = 1/[\s^2^(Fo^2^)+(0.0548P)^2^+4.9073P] where P=(Fo^2^+2Fc^2^)/3'
_refine_ls_weighting_scheme calc
_refine_ls_wR_factor_ref 0.1435
_reflns_number_gt 6235
_reflns_number_total 9441
_reflns_threshold_expression F^2^>2.0\s(F^2^)
_cod_data_source_file om1007456_si_002.cif
_cod_data_source_block COMPOUND_9
_cod_original_formula_sum 'C38 H54 Cl4 N2 O2 Pd '
_cod_database_code 4066975

loop_
_symmetry_equiv_pos_site_id
_symmetry_equiv_pos_as_xyz
1 +X,+Y,+Z
2 -X,1/2+Y,1/2-Z
3 -X,-Y,-Z
4 +X,1/2-Y,1/2+Z

loop_
_atom_site_label
_atom_site_type_symbol
_atom_site_fract_x
_atom_site_fract_y
_atom_site_fract_z
_atom_site_U_iso_or_equiv
_atom_site_adp_type
_atom_site_occupancy
_atom_site_symmetry_multiplicity
_atom_site_calc_flag
_atom_site_refinement_flags
Pd(1) Pd 0.289337(18) 0.13576(3) 0.486952(17) 0.03123(11) Uani 1.00 1 d .
Cl(1) Cl 0.54817(10) 0.61869(17) 0.45011(11) 0.0929(5) Uani 1.00 1 d .
Cl(2) Cl 0.64177(15) 0.44212(19) 0.43754(19) 0.1510(10) Uani 1.00 1 d .
Cl(3) Cl 0.99577(14) 0.2477(2) 0.81706(17) 0.1457(10) Uani 1.00 1 d .
Cl(4) Cl 0.84627(15) 0.2911(2) 0.8142(2) 0.1672(12) Uani 1.00 1 d .
O(1) O 0.19177(17) 0.2236(2) 0.47636(17) 0.0478(8) Uani 1.00 1 d .
O(2) O 0.22547(18) 0.3330(3) 0.5730(2) 0.0589(10) Uani 1.00 1 d .
N(1) N 0.27461(18) 0.1760(2) 0.31390(19) 0.0302(7) Uani 1.00 1 d .
N(2) N 0.24056(18) 0.0194(2) 0.33893(19) 0.0314(7) Uani 1.00 1 d .
C(1) C 0.2704(2) 0.1093(3) 0.3728(2) 0.0264(8) Uani 1.00 1 d .
C(2) C 0.2464(2) 0.1282(3) 0.2451(2) 0.0409(10) Uani 1.00 1 d .
C(3) C 0.2250(2) 0.0315(3) 0.2610(2) 0.0391(10) Uani 1.00 1 d .
C(4) C 0.3101(2) 0.2782(3) 0.3190(2) 0.0301(9) Uani 1.00 1 d .
C(5) C 0.2680(2) 0.3698(3) 0.3101(2) 0.0349(9) Uani 1.00 1 d .
C(6) C 0.3042(2) 0.4669(3) 0.3084(2) 0.0440(11) Uani 1.00 1 d .
C(7) C 0.3786(2) 0.4705(4) 0.3158(2) 0.0521(13) Uani 1.00 1 d .
C(8) C 0.4184(2) 0.3788(4) 0.3260(2) 0.0507(12) Uani 1.00 1 d .
C(9) C 0.3862(2) 0.2802(3) 0.3274(2) 0.0369(10) Uani 1.00 1 d .
C(10) C 0.1860(2) 0.3679(3) 0.3013(2) 0.0432(10) Uani 1.00 1 d .
C(11) C 0.1527(2) 0.3831(4) 0.2183(3) 0.0634(15) Uani 1.00 1 d .
C(12) C 0.1566(3) 0.4508(4) 0.3508(3) 0.0604(14) Uani 1.00 1 d .
C(13) C 0.4309(2) 0.1782(3) 0.3350(2) 0.0437(11) Uani 1.00 1 d .
C(14) C 0.5025(2) 0.1904(5) 0.3878(3) 0.0670(16) Uani 1.00 1 d .
C(15) C 0.4428(3) 0.1399(5) 0.2570(3) 0.0738(17) Uani 1.00 1 d .
C(16) C 0.2336(2) -0.0811(3) 0.3768(2) 0.0344(9) Uani 1.00 1 d .
C(17) C 0.1742(2) -0.0987(3) 0.4135(2) 0.0451(11) Uani 1.00 1 d .
C(18) C 0.1692(3) -0.1985(4) 0.4462(3) 0.0637(16) Uani 1.00 1 d .
C(19) C 0.2205(3) -0.2751(4) 0.4423(3) 0.0721(17) Uani 1.00 1 d .
C(20) C 0.2786(3) -0.2550(4) 0.4067(3) 0.0622(15) Uani 1.00 1 d .
C(21) C 0.2871(2) -0.1579(3) 0.3719(2) 0.0424(11) Uani 1.00 1 d .
C(22) C 0.1165(2) -0.0156(4) 0.4175(3) 0.0519(13) Uani 1.00 1 d .
C(23) C 0.1022(3) 0.0009(5) 0.4991(3) 0.0753(18) Uani 1.00 1 d .
C(24) C 0.0465(3) -0.0450(6) 0.3651(4) 0.091(2) Uani 1.00 1 d .
C(25) C 0.3518(2) -0.1384(4) 0.3317(3) 0.0530(12) Uani 1.00 1 d .
C(26) C 0.4239(3) -0.1762(5) 0.3759(3) 0.084(2) Uani 1.00 1 d .
C(27) C 0.3401(3) -0.1921(5) 0.2539(3) 0.0778(18) Uani 1.00 1 d .
C(28) C 0.1797(2) 0.2907(3) 0.5258(2) 0.0391(10) Uani 1.00 1 d .
C(29) C 0.0994(2) 0.3176(4) 0.5235(3) 0.0531(13) Uani 1.00 1 d .
C(30) C 0.0833(2) 0.4075(4) 0.5733(3) 0.0549(13) Uani 1.00 1 d .
C(31) C 0.1072(3) 0.5158(5) 0.5543(4) 0.086(2) Uani 1.00 1 d .
C(32) C 0.0490(3) 0.3909(6) 0.6312(3) 0.090(2) Uani 1.00 1 d .
C(33) C 0.3311(3) 0.1425(5) 0.6097(2) 0.0498(12) Uani 1.00 1 d .
C(34) C 0.3481(2) 0.0465(3) 0.5794(2) 0.0408(11) Uani 1.00 1 d .
C(35) C 0.3847(3) 0.0512(5) 0.5163(3) 0.0486(13) Uani 1.00 1 d .
C(36) C 0.3140(3) -0.0552(4) 0.6012(3) 0.0576(14) Uani 1.00 1 d .
C(37) C 0.6342(3) 0.5663(5) 0.4771(3) 0.0777(18) Uani 1.00 1 d .
C(38) C 0.9157(5) 0.2905(8) 0.7661(5) 0.137(3) Uani 1.00 1 d .
H(1) H 0.2430 0.1589 0.1966 0.049 Uiso 1.00 1 c R
H(2) H 0.2033 -0.0193 0.2259 0.047 Uiso 1.00 1 c R
H(3) H 0.2773 0.5305 0.3021 0.053 Uiso 1.00 1 c R
H(4) H 0.4022 0.5363 0.3140 0.063 Uiso 1.00 1 c R
H(5) H 0.4693 0.3832 0.3321 0.061 Uiso 1.00 1 c R
H(6) H 0.1713 0.2968 0.3176 0.052 Uiso 1.00 1 c R
H(7) H 0.1447 0.4583 0.2080 0.076 Uiso 1.00 1 c R
H(8) H 0.1067 0.3455 0.2083 0.076 Uiso 1.00 1 c R
H(9) H 0.1854 0.3550 0.1858 0.076 Uiso 1.00 1 c R
H(10) H 0.1534 0.4203 0.4002 0.072 Uiso 1.00 1 c R
H(11) H 0.1088 0.4733 0.3267 0.072 Uiso 1.00 1 c R
H(12) H 0.1889 0.5118 0.3570 0.072 Uiso 1.00 1 c R
H(13) H 0.4024 0.1230 0.3568 0.052 Uiso 1.00 1 c R
H(14) H 0.5397 0.2128 0.3588 0.080 Uiso 1.00 1 c R
H(15) H 0.5161 0.1228 0.4122 0.080 Uiso 1.00 1 c R
H(16) H 0.4974 0.2434 0.4262 0.080 Uiso 1.00 1 c R
H(17) H 0.4035 0.0928 0.2362 0.089 Uiso 1.00 1 c R
H(18) H 0.4885 0.1018 0.2614 0.089 Uiso 1.00 1 c R
H(19) H 0.4440 0.2006 0.2235 0.089 Uiso 1.00 1 c R
H(20) H 0.1297 -0.2135 0.4716 0.076 Uiso 1.00 1 c R
H(21) H 0.2156 -0.3422 0.4643 0.086 Uiso 1.00 1 c R
H(22) H 0.3139 -0.3081 0.4057 0.075 Uiso 1.00 1 c R
H(23) H 0.1341 0.0526 0.3995 0.062 Uiso 1.00 1 c R
H(24) H 0.0637 -0.0466 0.5090 0.090 Uiso 1.00 1 c R
H(25) H 0.0877 0.0741 0.5055 0.090 Uiso 1.00 1 c R
H(26) H 0.1460 -0.0144 0.5344 0.090 Uiso 1.00 1 c R
H(27) H 0.0475 -0.0153 0.3150 0.109 Uiso 1.00 1 c R
H(28) H 0.0053 -0.0166 0.3856 0.109 Uiso 1.00 1 c R
H(29) H 0.0424 -0.1219 0.3613 0.109 Uiso 1.00 1 c R
H(30) H 0.3555 -0.0608 0.3236 0.064 Uiso 1.00 1 c R
H(31) H 0.4453 -0.1198 0.4092 0.101 Uiso 1.00 1 c R
H(32) H 0.4566 -0.1948 0.3405 0.101 Uiso 1.00 1 c R
H(33) H 0.4158 -0.2382 0.4060 0.101 Uiso 1.00 1 c R
H(33A) H 0.360(2) 0.197(3) 0.609(2) 0.030(13) Uiso 1.00 1 c .
H(33B) H 0.300(2) 0.149(3) 0.645(2) 0.042(13) Uiso 1.00 1 c .
H(34) H 0.3599 -0.2637 0.2586 0.093 Uiso 1.00 1 c R
H(35) H 0.3645 -0.1515 0.2191 0.093 Uiso 1.00 1 c R
H(35B) H 0.389(2) -0.008(3) 0.494(2) 0.026(12) Uiso 1.00 1 c .
H(36) H 0.2886 -0.1955 0.2347 0.093 Uiso 1.00 1 c R
H(37) H 0.0786 0.3348 0.4709 0.064 Uiso 1.00 1 c R
H(38) H 0.0745 0.2539 0.5380 0.064 Uiso 1.00 1 c R
H(39) H 0.2832 -0.0401 0.6390 0.069 Uiso 1.00 1 c R
H(40) H 0.3517 -0.1048 0.6220 0.069 Uiso 1.00 1 c R
H(41) H 0.2851 -0.0862 0.5565 0.069 Uiso 1.00 1 c R
H(42) H 0.6703 0.6143 0.4608 0.093 Uiso 1.00 1 c R
H(43) H 0.6444 0.5607 0.5326 0.093 Uiso 1.00 1 c R
H(44) H 0.9225 0.3629 0.7478 0.164 Uiso 1.00 1 c R
H(45) H 0.9034 0.2447 0.7214 0.164 Uiso 1.00 1 c R
H(35A) H 0.420(2) 0.098(4) 0.514(3) 0.060(17) Uiso 1.00 1 c .
H(49) H 0.1560 0.5285 0.5806 0.104 Uiso 1.00 1 c R
H(50) H 0.0745 0.5684 0.5700 0.104 Uiso 1.00 1 c R
H(51) H 0.1067 0.5210 0.4999 0.104 Uiso 1.00 1 c R
H(52) H 0.0390 0.4482 0.6618 0.108 Uiso 1.00 1 c R
H(53) H 0.0345 0.3217 0.6420 0.108 Uiso 1.00 1 c R

loop_
_atom_site_aniso_label
_atom_site_aniso_U_11
_atom_site_aniso_U_22
_atom_site_aniso_U_33
_atom_site_aniso_U_12
_atom_site_aniso_U_13
_atom_site_aniso_U_23
Pd(1) 0.03449(18) 0.03460(18) 0.02410(16) 0.00116(17) 0.00301(12) 0.00010(16)
Cl(1) 0.0736(10) 0.1093(15) 0.0961(12) 0.0126(10) 0.0144(9) 0.0124(11)
Cl(2) 0.144(2) 0.0865(15) 0.214(3) 0.0293(15) 0.002(2) -0.0131(17)
Cl(3) 0.1142(18) 0.158(2) 0.161(2) 0.0443(17) 0.0094(16) 0.0437(19)
Cl(4) 0.1094(19) 0.145(2) 0.252(3) 0.0151(18) 0.044(2) 0.032(2)
O(1) 0.0453(19) 0.059(2) 0.0368(17) 0.0163(17) -0.0014(14) -0.0114(16)
O(2) 0.046(2) 0.079(2) 0.050(2) 0.0039(18) 0.0014(16) -0.0259(19)
N(1) 0.0309(18) 0.0330(18) 0.0264(17) 0.0012(15) 0.0030(14) 0.0008(15)
N(2) 0.0327(19) 0.0302(18) 0.0309(18) 0.0004(15) 0.0045(15) -0.0020(15)
C(1) 0.0243(19) 0.028(2) 0.027(2) 0.0043(16) 0.0033(16) 0.0033(16)
C(2) 0.049(2) 0.045(2) 0.026(2) 0.002(2) -0.0021(19) -0.002(2)
C(3) 0.047(2) 0.039(2) 0.029(2) -0.004(2) -0.001(2) -0.0057(19)
C(4) 0.037(2) 0.031(2) 0.022(2) -0.0007(19) 0.0029(17) 0.0020(16)
C(5) 0.037(2) 0.037(2) 0.030(2) 0.002(2) 0.0042(17) 0.004(2)
C(6) 0.050(3) 0.034(2) 0.046(2) 0.005(2) 0.002(2) 0.003(2)
C(7) 0.056(3) 0.041(2) 0.057(3) -0.016(2) 0.001(2) 0.008(2)
C(8) 0.037(2) 0.057(3) 0.057(3) -0.010(2) 0.004(2) 0.012(2)
C(9) 0.037(2) 0.042(2) 0.032(2) 0.001(2) 0.0087(19) 0.0088(19)
C(10) 0.041(2) 0.038(2) 0.051(2) 0.005(2) 0.007(2) 0.007(2)
C(11) 0.045(2) 0.076(4) 0.063(3) 0.012(2) -0.010(2) -0.004(3)
C(12) 0.057(3) 0.060(3) 0.067(3) 0.013(2) 0.020(2) 0.004(2)
C(13) 0.034(2) 0.046(2) 0.053(2) 0.008(2) 0.015(2) 0.011(2)
C(14) 0.044(3) 0.072(3) 0.082(4) 0.014(2) 0.003(2) 0.024(3)
C(15) 0.072(3) 0.080(4) 0.075(4) 0.016(3) 0.027(3) -0.001(3)
C(16) 0.043(2) 0.027(2) 0.033(2) -0.005(2) 0.0043(19) -0.0008(18)
C(17) 0.048(2) 0.040(2) 0.048(2) -0.013(2) 0.010(2) -0.005(2)
C(18) 0.084(4) 0.050(3) 0.064(3) -0.022(3) 0.032(3) -0.000(2)
C(19) 0.109(5) 0.035(3) 0.077(4) -0.007(3) 0.031(3) 0.005(2)
C(20) 0.079(4) 0.038(2) 0.070(3) 0.006(2) 0.013(3) -0.002(2)
C(21) 0.053(2) 0.027(2) 0.047(2) 0.001(2) 0.008(2) 0.0005(19)
C(22) 0.041(2) 0.052(3) 0.065(3) -0.009(2) 0.014(2) -0.001(2)
C(23) 0.067(4) 0.084(4) 0.082(4) -0.001(3) 0.034(3) -0.012(3)
C(24) 0.061(4) 0.099(5) 0.107(5) -0.003(3) -0.002(3) -0.015(4)
C(25) 0.053(3) 0.040(2) 0.068(3) 0.011(2) 0.013(2) -0.001(2)
C(26) 0.061(3) 0.098(5) 0.092(4) 0.030(3) 0.007(3) -0.031(4)
C(27) 0.075(4) 0.098(5) 0.064(3) 0.014(3) 0.025(3) -0.007(3)
C(28) 0.039(2) 0.049(2) 0.029(2) 0.003(2) 0.006(2) -0.000(2)
C(29) 0.044(2) 0.063(3) 0.052(3) 0.007(2) 0.007(2) -0.011(2)
C(30) 0.044(2) 0.073(3) 0.048(3) 0.020(2) 0.006(2) -0.006(2)
C(31) 0.099(5) 0.069(4) 0.089(5) 0.025(4) 0.007(4) -0.005(3)
C(32) 0.083(4) 0.108(5) 0.087(4) 0.020(4) 0.040(4) -0.004(4)
C(33) 0.058(3) 0.061(3) 0.027(2) -0.003(3) -0.002(2) -0.003(2)
C(34) 0.043(2) 0.051(2) 0.027(2) 0.010(2) 0.000(2) 0.008(2)
C(35) 0.043(3) 0.059(3) 0.043(2) 0.012(3) 0.001(2) 0.005(2)
C(36) 0.069(3) 0.055(3) 0.051(3) 0.010(2) 0.014(2) 0.015(2)
C(37) 0.086(4) 0.088(4) 0.056(3) -0.001(3) 0.002(3) 0.009(3)
C(38) 0.166(9) 0.143(8) 0.102(6) 0.088(7) 0.026(6) 0.008(5)

loop_
_atom_type_symbol
_atom_type_description
_atom_type_scat_dispersion_real
_atom_type_scat_dispersion_imag
_atom_type_scat_source
Pd Pd -0.999 1.007
;
International Tables for Crystallography
(1992, Vol. C, Tables 4.2.6.8 and 6.1.1.4)
;
O O 0.011 0.006
;
International Tables for Crystallography
(1992, Vol. C, Tables 4.2.6.8 and 6.1.1.4)
;
N N 0.006 0.003
;
International Tables for Crystallography
(1992, Vol. C, Tables 4.2.6.8 and 6.1.1.4)
;
C C 0.003 0.002
;
International Tables for Crystallography
(1992, Vol. C, Tables 4.2.6.8 and 6.1.1.4)
;
H H 0.000 0.000
;
International Tables for Crystallography
(1992, Vol. C, Table 6.1.1.4)
;
Cl Cl 0.148 0.159
;
International Tables for Crystallography
(1992, Vol. C, Tables 4.2.6.8 and 6.1.1.4)
;

loop_
_geom_angle_atom_site_label_1
_geom_angle_atom_site_label_2
_geom_angle_atom_site_label_3
_geom_angle
_geom_angle_publ_flag
O(1) Pd(1) C(1) 89.02(13) yes
O(1) Pd(1) C(33) 103.61(18) yes
O(1) Pd(1) C(34) 132.19(15) yes
O(1) Pd(1) C(35) 170.61(17) yes
C(1) Pd(1) C(33) 167.37(19) yes
C(1) Pd(1) C(34) 132.01(16) yes
C(1) Pd(1) C(35) 100.20(18) yes
C(33) Pd(1) C(34) 36.9(2) yes
C(33) Pd(1) C(35) 67.2(2) yes
C(34) Pd(1) C(35) 38.9(2) yes
Pd(1) O(1) C(28) 122.0(2) yes
C(1) N(1) C(2) 110.8(3) yes
C(1) N(1) C(4) 125.7(3) yes
C(2) N(1) C(4) 123.2(3) yes
C(1) N(2) C(3) 111.2(3) yes
C(1) N(2) C(16) 125.4(3) yes
C(3) N(2) C(16) 123.0(3) yes
Pd(1) C(1) N(1) 130.6(2) yes
Pd(1) C(1) N(2) 125.1(2) yes
N(1) C(1) N(2) 103.9(3) yes
N(1) C(2) C(3) 107.1(3) yes
N(2) C(3) C(2) 107.0(3) yes
N(1) C(4) C(5) 119.0(3) yes
N(1) C(4) C(9) 118.0(3) yes
C(5) C(4) C(9) 122.8(3) yes
C(4) C(5) C(6) 117.3(4) yes
C(4) C(5) C(10) 122.9(4) yes
C(6) C(5) C(10) 119.7(4) yes
C(5) C(6) C(7) 120.7(4) yes
C(6) C(7) C(8) 120.3(4) yes
C(7) C(8) C(9) 122.1(4) yes
C(4) C(9) C(8) 116.7(4) yes
C(4) C(9) C(13) 121.6(3) yes
C(8) C(9) C(13) 121.6(4) yes
C(5) C(10) C(11) 110.6(4) yes
C(5) C(10) C(12) 112.3(3) yes
C(11) C(10) C(12) 110.3(4) yes
C(9) C(13) C(14) 112.7(4) yes
C(9) C(13) C(15) 110.0(4) yes
C(14) C(13) C(15) 111.1(4) yes
N(2) C(16) C(17) 119.6(3) yes
N(2) C(16) C(21) 117.1(4) yes
C(17) C(16) C(21) 123.2(4) yes
C(16) C(17) C(18) 116.8(4) yes
C(16) C(17) C(22) 122.7(4) yes
C(18) C(17) C(22) 120.5(5) yes
C(17) C(18) C(19) 121.2(5) yes
C(18) C(19) C(20) 120.6(5) yes
C(19) C(20) C(21) 121.7(5) yes
C(16) C(21) C(20) 116.5(4) yes
C(16) C(21) C(25) 123.1(4) yes
C(20) C(21) C(25) 120.5(4) yes
C(17) C(22) C(23) 111.7(4) yes
C(17) C(22) C(24) 110.6(4) yes
C(23) C(22) C(24) 110.8(4) yes
C(21) C(25) C(26) 114.2(4) yes
C(21) C(25) C(27) 110.2(4) yes
C(26) C(25) C(27) 108.7(4) yes
O(1) C(28) O(2) 126.0(4) yes
O(1) C(28) C(29) 114.1(3) yes
O(2) C(28) C(29) 120.0(4) yes
C(28) C(29) C(30) 115.9(4) yes
C(29) C(30) C(31) 117.4(5) yes
C(29) C(30) C(32) 120.9(5) yes
C(31) C(30) C(32) 121.7(6) yes
Pd(1) C(33) C(34) 69.2(2) yes
Pd(1) C(34) C(33) 73.9(2) yes
Pd(1) C(34) C(35) 67.6(2) yes
Pd(1) C(34) C(36) 117.1(3) yes
C(33) C(34) C(35) 116.6(5) yes
C(33) C(34) C(36) 120.7(4) yes
C(35) C(34) C(36) 121.3(4) yes
Pd(1) C(35) C(34) 73.6(3) yes
Cl(1) C(37) Cl(2) 111.1(3) yes
Cl(3) C(38) Cl(4) 114.5(5) yes
N(1) C(2) H(1) 126.5 no
C(3) C(2) H(1) 126.5 no
N(2) C(3) H(2) 126.5 no
C(2) C(3) H(2) 126.5 no
C(5) C(6) H(3) 119.6 no
C(7) C(6) H(3) 119.6 no
C(6) C(7) H(4) 119.9 no
C(8) C(7) H(4) 119.9 no
C(7) C(8) H(5) 119.0 no
C(9) C(8) H(5) 119.0 no
C(5) C(10) H(6) 107.8 no
C(11) C(10) H(6) 107.9 no
C(12) C(10) H(6) 107.9 no
C(10) C(11) H(7) 109.5 no
C(10) C(11) H(8) 109.5 no
C(10) C(11) H(9) 109.5 no
H(7) C(11) H(8) 109.5 no
H(7) C(11) H(9) 109.5 no
H(8) C(11) H(9) 109.5 no
C(10) C(12) H(10) 109.5 no
C(10) C(12) H(11) 109.5 no
C(10) C(12) H(12) 109.5 no
H(10) C(12) H(11) 109.5 no
H(10) C(12) H(12) 109.5 no
H(11) C(12) H(12) 109.5 no
C(9) C(13) H(13) 107.6 no
C(14) C(13) H(13) 107.6 no
C(15) C(13) H(13) 107.6 no
C(13) C(14) H(14) 109.5 no
C(13) C(14) H(15) 109.5 no
C(13) C(14) H(16) 109.5 no
H(14) C(14) H(15) 109.5 no
H(14) C(14) H(16) 109.5 no
H(15) C(14) H(16) 109.5 no
C(13) C(15) H(17) 109.5 no
C(13) C(15) H(18) 109.5 no
C(13) C(15) H(19) 109.5 no
H(17) C(15) H(18) 109.5 no
H(17) C(15) H(19) 109.5 no
H(18) C(15) H(19) 109.5 no
C(17) C(18) H(20) 119.4 no
C(19) C(18) H(20) 119.4 no
C(18) C(19) H(21) 119.7 no
C(20) C(19) H(21) 119.7 no
C(19) C(20) H(22) 119.2 no
C(21) C(20) H(22) 119.2 no
C(17) C(22) H(23) 107.9 no
C(23) C(22) H(23) 107.9 no
C(24) C(22) H(23) 107.9 no
C(22) C(23) H(24) 109.5 no
C(22) C(23) H(25) 109.5 no
C(22) C(23) H(26) 109.5 no
H(24) C(23) H(25) 109.5 no
H(24) C(23) H(26) 109.5 no
H(25) C(23) H(26) 109.5 no
C(22) C(24) H(27) 109.5 no
C(22) C(24) H(28) 109.5 no
C(22) C(24) H(29) 109.5 no
H(27) C(24) H(28) 109.5 no
H(27) C(24) H(29) 109.5 no
H(28) C(24) H(29) 109.5 no
C(21) C(25) H(30) 107.9 no
C(26) C(25) H(30) 107.9 no
C(27) C(25) H(30) 107.8 no
C(25) C(26) H(31) 109.5 no
C(25) C(26) H(32) 109.5 no
C(25) C(26) H(33) 109.5 no
H(31) C(26) H(32) 109.5 no
H(31) C(26) H(33) 109.5 no
H(32) C(26) H(33) 109.5 no
C(25) C(27) H(34) 109.5 no
C(25) C(27) H(35) 109.5 no
C(25) C(27) H(36) 109.5 no
H(34) C(27) H(35) 109.5 no
H(34) C(27) H(36) 109.5 no
H(35) C(27) H(36) 109.5 no
C(28) C(29) H(37) 108.3 no
C(28) C(29) H(38) 108.3 no
C(30) C(29) H(37) 108.3 no
C(30) C(29) H(38) 108.3 no
H(37) C(29) H(38) 107.4 no
C(30) C(31) H(49) 109.5 no
C(30) C(31) H(50) 109.5 no
C(30) C(31) H(51) 109.5 no
H(49) C(31) H(50) 109.5 no
H(49) C(31) H(51) 109.5 no
H(50) C(31) H(51) 109.5 no
C(30) C(32) H(52) 120.0 no
C(30) C(32) H(53) 120.0 no
H(52) C(32) H(53) 120.0 no
Pd(1) C(33) H(33A) 98(2) no
Pd(1) C(33) H(33B) 121(2) no
C(34) C(33) H(33A) 120(3) no
C(34) C(33) H(33B) 123(2) no
H(33A) C(33) H(33B) 113(4) no
Pd(1) C(35) H(35B) 119(2) no
Pd(1) C(35) H(35A) 105(3) no
C(34) C(35) H(35B) 116(3) no
C(34) C(35) H(35A) 121(3) no
H(35B) C(35) H(35A) 115(4) no
C(34) C(36) H(39) 109.5 no
C(34) C(36) H(40) 109.5 no
C(34) C(36) H(41) 109.5 no
H(39) C(36) H(40) 109.5 no
H(39) C(36) H(41) 109.5 no
H(40) C(36) H(41) 109.5 no
Cl(1) C(37) H(42) 109.4 no
Cl(1) C(37) H(43) 109.4 no
Cl(2) C(37) H(42) 109.4 no
Cl(2) C(37) H(43) 109.4 no
H(42) C(37) H(43) 108.0 no
Cl(3) C(38) H(44) 108.6 no
Cl(3) C(38) H(45) 108.6 no
Cl(4) C(38) H(44) 108.6 no
Cl(4) C(38) H(45) 108.7 no
H(44) C(38) H(45) 107.6 no

loop_
_geom_bond_atom_site_label_1
_geom_bond_atom_site_label_2
_geom_bond_distance
_geom_bond_publ_flag
Pd(1) O(1) 2.112(3) yes
Pd(1) C(1) 2.036(3) yes
Pd(1) C(33) 2.205(4) yes
Pd(1) C(34) 2.147(4) yes
Pd(1) C(35) 2.069(6) yes
Cl(1) C(37) 1.733(6) yes
Cl(2) C(37) 1.727(7) yes
Cl(3) C(38) 1.711(9) yes
Cl(4) C(38) 1.661(10) yes
O(1) C(28) 1.265(5) yes
O(2) C(28) 1.222(5) yes
N(1) C(1) 1.354(5) yes
N(1) C(2) 1.392(5) yes
N(1) C(4) 1.441(5) yes
N(2) C(1) 1.358(4) yes
N(2) C(3) 1.381(5) yes
N(2) C(16) 1.447(5) yes
C(2) C(3) 1.323(6) yes
C(4) C(5) 1.389(6) yes
C(4) C(9) 1.405(6) yes
C(5) C(6) 1.397(6) yes
C(5) C(10) 1.514(6) yes
C(6) C(7) 1.376(7) yes
C(7) C(8) 1.367(7) yes
C(8) C(9) 1.379(6) yes
C(9) C(13) 1.524(6) yes
C(10) C(11) 1.524(6) yes
C(10) C(12) 1.521(7) yes
C(13) C(14) 1.517(6) yes
C(13) C(15) 1.519(8) yes
C(16) C(17) 1.390(7) yes
C(16) C(21) 1.401(6) yes
C(17) C(18) 1.393(7) yes
C(17) C(22) 1.510(7) yes
C(18) C(19) 1.366(8) yes
C(19) C(20) 1.363(9) yes
C(20) C(21) 1.388(7) yes
C(21) C(25) 1.516(7) yes
C(22) C(23) 1.531(8) yes
C(22) C(24) 1.528(7) yes
C(25) C(26) 1.525(7) yes
C(25) C(27) 1.526(8) yes
C(28) C(29) 1.531(6) yes
C(29) C(30) 1.495(8) yes
C(30) C(31) 1.487(9) yes
C(30) C(32) 1.311(9) yes
C(33) C(34) 1.378(7) yes
C(34) C(35) 1.405(7) yes
C(34) C(36) 1.505(7) yes
C(2) H(1) 0.940 no
C(3) H(2) 0.940 no
C(6) H(3) 0.940 no
C(7) H(4) 0.940 no
C(8) H(5) 0.940 no
C(10) H(6) 0.990 no
C(11) H(7) 0.970 no
C(11) H(8) 0.970 no
C(11) H(9) 0.970 no
C(12) H(10) 0.970 no
C(12) H(11) 0.970 no
C(12) H(12) 0.970 no
C(13) H(13) 0.990 no
C(14) H(14) 0.970 no
C(14) H(15) 0.970 no
C(14) H(16) 0.970 no
C(15) H(17) 0.970 no
C(15) H(18) 0.970 no
C(15) H(19) 0.970 no
C(18) H(20) 0.940 no
C(19) H(21) 0.940 no
C(20) H(22) 0.940 no
C(22) H(23) 0.990 no
C(23) H(24) 0.970 no
C(23) H(25) 0.970 no
C(23) H(26) 0.970 no
C(24) H(27) 0.970 no
C(24) H(28) 0.970 no
C(24) H(29) 0.970 no
C(25) H(30) 0.990 no
C(26) H(31) 0.970 no
C(26) H(32) 0.970 no
C(26) H(33) 0.970 no
C(27) H(34) 0.970 no
C(27) H(35) 0.970 no
C(27) H(36) 0.970 no
C(29) H(37) 0.980 no
C(29) H(38) 0.980 no
C(31) H(49) 0.970 no
C(31) H(50) 0.970 no
C(31) H(51) 0.970 no
C(32) H(52) 0.940 no
C(32) H(53) 0.940 no
C(33) H(33A) 0.87(4) no
C(33) H(33B) 0.92(5) no
C(35) H(35B) 0.86(4) no
C(35) H(35A) 0.89(5) no
C(36) H(39) 0.970 no
C(36) H(40) 0.970 no
C(36) H(41) 0.970 no
C(37) H(42) 0.980 no
C(37) H(43) 0.980 no
C(38) H(44) 0.980 no
C(38) H(45) 0.980 no

loop_
_geom_contact_atom_site_label_1
_geom_contact_atom_site_label_2
_geom_contact_distance
_geom_contact_site_symmetry_2
Cl(1) C(26) 3.578(6) 1_565
O(2) C(2) 3.069(5) 4_555
O(2) C(37) 3.159(7) 3_666
C(2) O(2) 3.069(5) 4_554
C(26) Cl(1) 3.578(6) 1_545
C(37) O(2) 3.159(7) 3_666
Pd(1) H(42) 3.328 3_666
Cl(1) H(4) 3.509 .
Cl(1) H(16) 3.027 3_666
Cl(1) H(17) 3.586 2_655
Cl(1) H(19) 3.284 2_655
Cl(1) H(32) 3.344 1_565
Cl(1) H(33) 3.057 1_565
Cl(1) H(33A) 3.16(4) 3_666
Cl(2) H(5) 3.544 .
Cl(2) H(21) 3.204 3_656
Cl(2) H(22) 3.256 3_656
Cl(2) H(35) 3.013 2_655
Cl(3) H(6) 3.321 4_655
Cl(3) H(8) 3.266 4_655
Cl(3) H(11) 3.474 4_655
Cl(3) H(27) 3.499 4_655
Cl(3) H(28) 3.588 4_655
Cl(3) H(29) 3.521 3_656
Cl(3) H(37) 3.108 4_655
Cl(3) H(50) 3.415 2_646
Cl(3) H(53) 3.437 1_655
Cl(4) H(2) 3.581 3_656
Cl(4) H(7) 3.181 3_666
Cl(4) H(36) 2.803 3_656
Cl(4) H(39) 3.413 2_656
O(1) H(42) 3.336 3_666
O(2) H(1) 2.177 4_555
O(2) H(9) 3.263 4_555
O(2) H(42) 2.226 3_666
O(2) H(43) 3.556 3_666
C(2) H(33B) 3.55(4) 4_554
C(3) H(49) 3.357 4_554
C(4) H(33B) 3.21(4) 4_554
C(4) H(43) 3.332 3_666
C(5) H(33B) 3.10(5) 4_554
C(5) H(43) 3.139 3_666
C(6) H(22) 3.305 1_565
C(6) H(33B) 3.25(4) 4_554
C(6) H(39) 3.121 4_554
C(6) H(43) 2.865 3_666
C(7) H(18) 3.439 2_655
C(7) H(22) 3.515 1_565
C(7) H(33B) 3.50(4) 4_554
C(7) H(34) 3.493 1_565
C(7) H(39) 3.480 4_554
C(7) H(43) 2.825 3_666
C(8) H(43) 3.035 3_666
C(9) H(33B) 3.51(4) 4_554
C(9) H(43) 3.313 3_666
C(11) H(28) 3.464 2_555
C(11) H(33B) 3.25(5) 4_554
C(11) H(39) 3.591 4_554
C(11) H(44) 3.576 3_666
C(11) H(53) 3.520 4_554
C(12) H(21) 3.371 1_565
C(12) H(44) 3.152 3_666
C(14) H(35B) 3.52(4) 3_656
C(14) H(40) 2.956 3_656
C(15) H(4) 3.576 2_645
C(15) H(32) 3.445 2_655
C(15) H(33A) 3.51(4) 4_554
C(16) H(45) 3.525 3_656
C(17) H(45) 3.187 3_656
C(18) H(45) 3.135 3_656
C(19) H(12) 3.089 1_545
C(19) H(45) 3.448 3_656
C(19) H(51) 3.577 1_545
C(20) H(3) 3.274 1_545
C(20) H(12) 3.422 1_545
C(23) H(24) 3.129 3_556
C(23) H(28) 3.092 3_556
C(24) H(8) 3.258 2_545
C(24) H(24) 3.467 3_556
C(24) H(45) 3.160 3_656
C(26) H(19) 3.600 2_645
C(26) H(35A) 3.40(5) 3_656
C(27) H(14) 3.448 2_645
C(27) H(40) 3.498 4_544
C(28) H(1) 3.151 4_555
C(28) H(9) 3.375 4_555
C(28) H(42) 3.018 3_666
C(30) H(1) 3.516 4_555
C(30) H(2) 3.533 4_555
C(30) H(50) 3.597 3_566
C(31) H(2) 3.295 4_555
C(31) H(21) 3.295 1_565
C(32) H(2) 3.497 4_555
C(32) H(8) 3.378 4_555
C(32) H(11) 3.582 3_566
C(32) H(44) 3.397 1_455
C(33) H(1) 3.481 4_555
C(33) H(9) 3.223 4_555
C(33) H(19) 3.333 4_555
C(33) H(42) 3.302 3_666
C(34) H(15) 3.294 3_656
C(35) H(15) 3.015 3_656
C(35) H(31) 3.355 3_656
C(36) H(14) 3.358 3_656
C(36) H(15) 3.327 3_656
C(37) H(33A) 3.36(4) 3_666
C(38) H(7) 3.406 3_666
C(38) H(11) 3.393 3_666
C(38) H(29) 3.287 3_656
C(38) H(53) 3.388 1_655
H(1) O(2) 2.177 4_554
H(1) C(28) 3.151 4_554
H(1) C(30) 3.516 4_554
H(1) C(33) 3.481 4_554
H(1) H(33A) 3.394 4_554
H(1) H(33B) 2.854 4_554
H(1) H(42) 3.494 2_645
H(1) H(49) 3.377 4_554
H(2) Cl(4) 3.581 3_656
H(2) C(30) 3.533 4_554
H(2) C(31) 3.295 4_554
H(2) C(32) 3.497 4_554
H(2) H(49) 2.605 4_554
H(2) H(50) 3.434 4_554
H(2) H(52) 3.228 4_554
H(3) C(20) 3.274 1_565
H(3) H(22) 2.754 1_565
H(3) H(34) 3.168 1_565
H(3) H(39) 2.927 4_554
H(3) H(43) 3.281 3_666
H(4) Cl(1) 3.509 .
H(4) C(15) 3.576 2_655
H(4) H(18) 2.737 2_655
H(4) H(22) 3.170 1_565
H(4) H(32) 3.538 1_565
H(4) H(33) 3.263 1_565
H(4) H(34) 2.769 1_565
H(4) H(39) 3.534 4_554
H(4) H(40) 3.510 4_554
H(4) H(43) 3.232 3_666
H(5) Cl(2) 3.544 .
H(5) H(18) 3.369 2_655
H(5) H(35) 3.396 2_655
H(5) H(43) 3.520 3_666
H(6) Cl(3) 3.321 4_454
H(7) Cl(4) 3.181 3_666
H(7) C(38) 3.406 3_666
H(7) H(26) 3.176 4_554
H(7) H(27) 3.560 2_555
H(7) H(28) 3.042 2_555
H(7) H(33B) 3.538 4_554
H(7) H(39) 3.200 4_554
H(7) H(44) 2.747 3_666
H(8) Cl(3) 3.266 4_454
H(8) C(24) 3.258 2_555
H(8) C(32) 3.378 4_554
H(8) H(27) 3.338 2_555
H(8) H(28) 3.012 2_555
H(8) H(29) 2.895 2_555
H(8) H(38) 3.248 4_554
H(8) H(53) 2.670 4_554
H(9) O(2) 3.263 4_554
H(9) C(28) 3.375 4_554
H(9) C(33) 3.223 4_554
H(9) H(25) 3.551 4_554
H(9) H(26) 3.348 4_554
H(9) H(33B) 2.371 4_554
H(9) H(38) 3.375 4_554
H(9) H(39) 3.148 4_554
H(9) H(53) 3.575 4_554
H(10) H(21) 3.338 1_565
H(11) Cl(3) 3.474 4_454
H(11) C(32) 3.582 3_566
H(11) C(38) 3.393 3_666
H(11) H(27) 3.550 2_555
H(11) H(44) 2.470 3_666
H(11) H(52) 2.964 3_566
H(12) C(19) 3.089 1_565
H(12) C(20) 3.422 1_565
H(12) H(21) 2.640 1_565
H(12) H(22) 3.268 1_565
H(12) H(43) 3.531 3_666
H(12) H(44) 3.013 3_666
H(14) C(27) 3.448 2_655
H(14) C(36) 3.358 3_656
H(14) H(34) 3.032 2_655
H(14) H(35) 2.967 2_655
H(14) H(40) 2.418 3_656
H(15) C(34) 3.294 3_656
H(15) C(35) 3.015 3_656
H(15) C(36) 3.327 3_656
H(15) H(31) 3.151 3_656
H(15) H(33) 3.595 3_656
H(15) H(35B) 2.655 3_656
H(15) H(40) 2.641 3_656
H(15) H(35A) 3.214 3_656
H(16) Cl(1) 3.027 3_666
H(16) H(31) 3.343 3_656
H(16) H(33) 3.171 3_656
H(16) H(40) 3.529 3_656
H(17) Cl(1) 3.586 2_645
H(17) H(33A) 3.495 4_554
H(17) H(42) 3.574 2_645
H(18) C(7) 3.439 2_645
H(18) H(4) 2.737 2_645
H(18) H(5) 3.369 2_645
H(18) H(32) 3.385 2_655
H(18) H(34) 3.362 2_655
H(18) H(40) 3.358 3_656
H(19) Cl(1) 3.284 2_645
H(19) C(26) 3.600 2_655
H(19) C(33) 3.333 4_554
H(19) H(32) 2.670 2_655
H(19) H(33A) 2.702 4_554
H(19) H(33B) 3.403 4_554
H(20) H(45) 3.419 3_656
H(20) H(50) 3.493 1_545
H(20) H(51) 3.410 1_545
H(21) Cl(2) 3.204 3_656
H(21) C(12) 3.371 1_545
H(21) C(31) 3.295 1_545
H(21) H(10) 3.338 1_545
H(21) H(12) 2.640 1_545
H(21) H(49) 2.980 1_545
H(21) H(51) 2.808 1_545
H(22) Cl(2) 3.256 3_656
H(22) C(6) 3.305 1_545
H(22) C(7) 3.515 1_545
H(22) H(3) 2.754 1_545
H(22) H(4) 3.170 1_545
H(22) H(12) 3.268 1_545
H(22) H(43) 3.408 3_656
H(24) C(23) 3.129 3_556
H(24) C(24) 3.467 3_556
H(24) H(24) 2.625 3_556
H(24) H(25) 2.818 3_556
H(24) H(28) 2.562 3_556
H(25) H(9) 3.551 4_555
H(25) H(24) 2.818 3_556
H(25) H(28) 2.888 3_556
H(26) H(7) 3.176 4_555
H(26) H(9) 3.348 4_555
H(26) H(28) 3.378 3_556
H(27) Cl(3) 3.499 4_454
H(27) H(7) 3.560 2_545
H(27) H(8) 3.338 2_545
H(27) H(11) 3.550 2_545
H(27) H(44) 3.109 4_454
H(27) H(45) 3.123 3_656
H(27) H(52) 2.836 4_554
H(28) Cl(3) 3.588 4_454
H(28) C(11) 3.464 2_545
H(28) C(23) 3.092 3_556
H(28) H(7) 3.042 2_545
H(28) H(8) 3.012 2_545
H(28) H(24) 2.562 3_556
H(28) H(25) 2.888 3_556
H(28) H(26) 3.378 3_556
H(28) H(44) 3.310 4_454
H(29) Cl(3) 3.521 3_656
H(29) C(38) 3.287 3_656
H(29) H(8) 2.895 2_545
H(29) H(38) 3.456 3_556
H(29) H(45) 2.457 3_656
H(29) H(53) 2.887 3_556
H(31) C(35) 3.355 3_656
H(31) H(15) 3.151 3_656
H(31) H(16) 3.343 3_656
H(31) H(35A) 2.683 3_656
H(32) Cl(1) 3.344 1_545
H(32) C(15) 3.445 2_645
H(32) H(4) 3.538 1_545
H(32) H(18) 3.385 2_645
H(32) H(19) 2.670 2_645
H(32) H(33A) 3.406 3_656
H(32) H(35A) 3.414 3_656
H(33) Cl(1) 3.057 1_545
H(33) H(4) 3.263 1_545
H(33) H(15) 3.595 3_656
H(33) H(16) 3.171 3_656
H(33A) Cl(1) 3.16(4) 3_666
H(33A) C(15) 3.51(4) 4_555
H(33A) C(37) 3.36(4) 3_666
H(33A) H(1) 3.394 4_555
H(33A) H(17) 3.495 4_555
H(33A) H(19) 2.702 4_555
H(33A) H(32) 3.406 3_656
H(33A) H(42) 2.699 3_666
H(33B) C(2) 3.55(4) 4_555
H(33B) C(4) 3.21(4) 4_555
H(33B) C(5) 3.10(5) 4_555
H(33B) C(6) 3.25(4) 4_555
H(33B) C(7) 3.50(4) 4_555
H(33B) C(9) 3.51(4) 4_555
H(33B) C(11) 3.25(5) 4_555
H(33B) H(1) 2.854 4_555
H(33B) H(7) 3.538 4_555
H(33B) H(9) 2.371 4_555
H(33B) H(19) 3.403 4_555
H(34) C(7) 3.493 1_545
H(34) H(3) 3.168 1_545
H(34) H(4) 2.769 1_545
H(34) H(14) 3.032 2_645
H(34) H(18) 3.362 2_645
H(34) H(39) 3.423 4_544
H(34) H(40) 2.926 4_544
H(35) Cl(2) 3.013 2_645
H(35) H(5) 3.396 2_645
H(35) H(14) 2.967 2_645
H(35) H(40) 3.506 4_544
H(35B) C(14) 3.52(4) 3_656
H(35B) H(15) 2.655 3_656
H(36) Cl(4) 2.803 3_656
H(36) H(40) 3.528 4_544
H(37) Cl(3) 3.108 4_454
H(37) H(50) 3.086 3_566
H(38) H(8) 3.248 4_555
H(38) H(9) 3.375 4_555
H(38) H(29) 3.456 3_556
H(39) Cl(4) 3.413 2_646
H(39) C(6) 3.121 4_555
H(39) C(7) 3.480 4_555
H(39) C(11) 3.591 4_555
H(39) H(3) 2.927 4_555
H(39) H(4) 3.534 4_555
H(39) H(7) 3.200 4_555
H(39) H(9) 3.148 4_555
H(39) H(34) 3.423 4_545
H(40) C(14) 2.956 3_656
H(40) C(27) 3.498 4_545
H(40) H(4) 3.510 4_555
H(40) H(14) 2.418 3_656
H(40) H(15) 2.641 3_656
H(40) H(16) 3.529 3_656
H(40) H(18) 3.358 3_656
H(40) H(34) 2.926 4_545
H(40) H(35) 3.506 4_545
H(40) H(36) 3.528 4_545
H(42) Pd(1) 3.328 3_666
H(42) O(1) 3.336 3_666
H(42) O(2) 2.226 3_666
H(42) C(28) 3.018 3_666
H(42) C(33) 3.302 3_666
H(42) H(1) 3.494 2_655
H(42) H(17) 3.574 2_655
H(42) H(33A) 2.699 3_666
H(43) O(2) 3.556 3_666
H(43) C(4) 3.332 3_666
H(43) C(5) 3.139 3_666
H(43) C(6) 2.865 3_666
H(43) C(7) 2.825 3_666
H(43) C(8) 3.035 3_666
H(43) C(9) 3.313 3_666
H(43) H(3) 3.281 3_666
H(43) H(4) 3.232 3_666
H(43) H(5) 3.520 3_666
H(43) H(12) 3.531 3_666
H(43) H(22) 3.408 3_656
H(44) C(11) 3.576 3_666
H(44) C(12) 3.152 3_666
H(44) C(32) 3.397 1_655
H(44) H(7) 2.747 3_666
H(44) H(11) 2.470 3_666
H(44) H(12) 3.013 3_666
H(44) H(27) 3.109 4_655
H(44) H(28) 3.310 4_655
H(44) H(52) 3.042 1_655
H(44) H(53) 3.068 1_655
H(45) C(16) 3.525 3_656
H(45) C(17) 3.187 3_656
H(45) C(18) 3.135 3_656
H(45) C(19) 3.448 3_656
H(45) C(24) 3.160 3_656
H(45) H(20) 3.419 3_656
H(45) H(27) 3.123 3_656
H(45) H(29) 2.457 3_656
H(45) H(53) 3.161 1_655
H(35A) C(26) 3.40(5) 3_656
H(35A) H(15) 3.214 3_656
H(35A) H(31) 2.683 3_656
H(35A) H(32) 3.414 3_656
H(49) C(3) 3.357 4_555
H(49) H(1) 3.377 4_555
H(49) H(2) 2.605 4_555
H(49) H(21) 2.980 1_565
H(50) Cl(3) 3.415 2_656
H(50) C(30) 3.597 3_566
H(50) H(2) 3.434 4_555
H(50) H(20) 3.493 1_565
H(50) H(37) 3.086 3_566
H(50) H(51) 3.597 3_566
H(51) C(19) 3.577 1_565
H(51) H(20) 3.410 1_565
H(51) H(21) 2.808 1_565
H(51) H(50) 3.597 3_566
H(52) H(2) 3.228 4_555
H(52) H(11) 2.964 3_566
H(52) H(27) 2.836 4_555
H(52) H(44) 3.042 1_455
H(53) Cl(3) 3.437 1_455
H(53) C(11) 3.520 4_555
H(53) C(38) 3.388 1_455
H(53) H(8) 2.670 4_555
H(53) H(9) 3.575 4_555
H(53) H(29) 2.887 3_556
H(53) H(44) 3.068 1_455
H(53) H(45) 3.161 1_455

loop_
_geom_torsion_atom_site_label_1
_geom_torsion_atom_site_label_2
_geom_torsion_atom_site_label_3
_geom_torsion_atom_site_label_4
_geom_torsion
O(1) Pd(1) C(1) N(1) 72.5(3)
O(1) Pd(1) C(1) N(2) -98.2(3)
C(1) Pd(1) O(1) C(28) -159.1(3)
O(1) Pd(1) C(33) C(34) 146.0(3)
C(33) Pd(1) O(1) C(28) 21.4(4)
O(1) Pd(1) C(34) C(33) -47.2(4)
O(1) Pd(1) C(34) C(35) -175.8(3)
O(1) Pd(1) C(34) C(36) 69.4(4)
C(34) Pd(1) O(1) C(28) 48.3(4)
O(1) Pd(1) C(35) C(34) 19.6(14)
C(35) Pd(1) O(1) C(28) 31.8(14)
C(1) Pd(1) C(33) C(34) -32.1(10)
C(33) Pd(1) C(1) N(1) -109.4(9)
C(33) Pd(1) C(1) N(2) 79.9(9)
C(1) Pd(1) C(34) C(33) 171.0(3)
C(1) Pd(1) C(34) C(35) 42.5(4)
C(1) Pd(1) C(34) C(36) -72.4(4)
C(34) Pd(1) C(1) N(1) -134.8(3)
C(34) Pd(1) C(1) N(2) 54.5(4)
C(1) Pd(1) C(35) C(34) -149.3(3)
C(35) Pd(1) C(1) N(1) -109.3(3)
C(35) Pd(1) C(1) N(2) 80.0(3)
C(33) Pd(1) C(34) C(35) -128.5(4)
C(33) Pd(1) C(34) C(36) 116.6(5)
C(33) Pd(1) C(35) C(34) 30.6(3)
C(35) Pd(1) C(33) C(34) -32.2(3)
C(35) Pd(1) C(34) C(33) 128.5(4)
C(35) Pd(1) C(34) C(36) -114.8(5)
Pd(1) O(1) C(28) O(2) 19.6(6)
Pd(1) O(1) C(28) C(29) -160.2(3)
C(1) N(1) C(2) C(3) -0.5(5)
C(2) N(1) C(1) Pd(1) -171.0(3)
C(2) N(1) C(1) N(2) 1.2(4)
C(1) N(1) C(4) C(5) -107.8(4)
C(1) N(1) C(4) C(9) 76.6(5)
C(4) N(1) C(1) Pd(1) 15.2(5)
C(4) N(1) C(1) N(2) -172.5(3)
C(2) N(1) C(4) C(5) 79.1(5)
C(2) N(1) C(4) C(9) -96.4(4)
C(4) N(1) C(2) C(3) 173.5(3)
C(1) N(2) C(3) C(2) 1.4(5)
C(3) N(2) C(1) Pd(1) 171.2(2)
C(3) N(2) C(1) N(1) -1.6(4)
C(1) N(2) C(16) C(17) 85.0(5)
C(1) N(2) C(16) C(21) -97.2(4)
C(16) N(2) C(1) Pd(1) -15.9(5)
C(16) N(2) C(1) N(1) 171.3(3)
C(3) N(2) C(16) C(17) -102.9(5)
C(3) N(2) C(16) C(21) 74.9(5)
C(16) N(2) C(3) C(2) -171.7(3)
N(1) C(2) C(3) N(2) -0.5(5)
N(1) C(4) C(5) C(6) -174.2(3)
N(1) C(4) C(5) C(10) 4.9(6)
N(1) C(4) C(9) C(8) 174.9(3)
N(1) C(4) C(9) C(13) -2.9(5)
C(5) C(4) C(9) C(8) -0.5(6)
C(5) C(4) C(9) C(13) -178.3(4)
C(9) C(4) C(5) C(6) 1.1(6)
C(9) C(4) C(5) C(10) -179.8(4)
C(4) C(5) C(6) C(7) -0.4(6)
C(4) C(5) C(10) C(11) -101.9(5)
C(4) C(5) C(10) C(12) 134.5(4)
C(6) C(5) C(10) C(11) 77.3(5)
C(6) C(5) C(10) C(12) -46.4(5)
C(10) C(5) C(6) C(7) -179.6(4)
C(5) C(6) C(7) C(8) -0.8(7)
C(6) C(7) C(8) C(9) 1.5(7)
C(7) C(8) C(9) C(4) -0.8(7)
C(7) C(8) C(9) C(13) 177.0(4)
C(4) C(9) C(13) C(14) -145.0(4)
C(4) C(9) C(13) C(15) 90.5(5)
C(8) C(9) C(13) C(14) 37.3(6)
C(8) C(9) C(13) C(15) -87.3(5)
N(2) C(16) C(17) C(18) 177.5(4)
N(2) C(16) C(17) C(22) -1.5(6)
N(2) C(16) C(21) C(20) -178.3(4)
N(2) C(16) C(21) C(25) 2.3(6)
C(17) C(16) C(21) C(20) -0.5(6)
C(17) C(16) C(21) C(25) -180.0(3)
C(21) C(16) C(17) C(18) -0.2(5)
C(21) C(16) C(17) C(22) -179.2(4)
C(16) C(17) C(18) C(19) 0.1(5)
C(16) C(17) C(22) C(23) -129.3(5)
C(16) C(17) C(22) C(24) 106.9(5)
C(18) C(17) C(22) C(23) 51.7(6)
C(18) C(17) C(22) C(24) -72.1(6)
C(22) C(17) C(18) C(19) 179.1(5)
C(17) C(18) C(19) C(20) 0.7(8)
C(18) C(19) C(20) C(21) -1.5(8)
C(19) C(20) C(21) C(16) 1.4(7)
C(19) C(20) C(21) C(25) -179.1(5)
C(16) C(21) C(25) C(26) 134.8(5)
C(16) C(21) C(25) C(27) -102.6(5)
C(20) C(21) C(25) C(26) -44.6(6)
C(20) C(21) C(25) C(27) 78.0(6)
O(1) C(28) C(29) C(30) -171.7(4)
O(2) C(28) C(29) C(30) 8.6(7)
C(28) C(29) C(30) C(31) 66.3(6)
C(28) C(29) C(30) C(32) -114.1(5)
Pd(1) C(33) C(34) C(35) 53.9(3)
Pd(1) C(33) C(34) C(36) -112.3(4)
C(33) C(34) C(35) Pd(1) -57.2(4)
C(36) C(34) C(35) Pd(1) 109.0(4)
